data_2228039
loop_
_publ_author_name
'Meng, Fan-Jie'
'Xu, Hao'
'Liu, Li-Juan'
'Wang, Daqi'
'Zhao, Chang-Qiu'

_publ_section_title
;
 2-Isopropyl-5-methylcyclohexyl
 <i>N</i>-cyclohexyl-<i>P</i>-phenylphosphonamidate
;
_journal_coeditor_code VM2032
_journal_issue 9
_journal_name_full 'Acta Crystallographica Section E'
_journal_page_first o2352
_journal_paper_doi 10.1107/S1600536810032319
_journal_volume 66
_journal_year 2010
_chemical_formula_iupac 'C22 H36 N O2 P'
_chemical_formula_moiety 'C22 H36 N O2 P'
_chemical_formula_sum 'C22 H36 N O2 P'
_chemical_formula_weight 377.49
_chemical_name_systematic
;
2-Isopropyl-5-methylcyclohexyl
<i>N</i>-cyclohexyl-<i>P</i>-phenylphosphonamidate
;
_space_group_IT_number 19
_symmetry_cell_setting orthorhombic
_symmetry_space_group_name_Hall 'P 2ac 2ab'
_symmetry_space_group_name_H-M 'P 21 21 21'
_atom_sites_solution_hydrogens geom
_atom_sites_solution_primary direct
_atom_sites_solution_secondary difmap
_audit_creation_method SHELXL97
_cell_angle_alpha 90.00
_cell_angle_beta 90.00
_cell_angle_gamma 90.00
_cell_formula_units_Z 4
_cell_length_a 10.0205(10)
_cell_length_b 10.4317(11)
_cell_length_c 22.101(2)
_cell_measurement_reflns_used 2271
_cell_measurement_temperature 298(2)
_cell_measurement_theta_max 25.0435
_cell_measurement_theta_min 2.9655
_cell_volume 2310.2(4)
_computing_cell_refinement 'SAINT (Siemens, 1996)'
_computing_data_collection 'SMART (Siemens, 1996)'
_computing_data_reduction 'SAINT (Siemens, 1996)'
_computing_molecular_graphics 'SHELXTL (Sheldrick, 2008)'
_computing_publication_material 'SHELXTL (Sheldrick, 2008)'
_computing_structure_refinement 'SHELXL97 (Sheldrick, 2008)'
_computing_structure_solution 'SHELXS97 (Sheldrick, 2008)'
_diffrn_ambient_temperature 298(2)
_diffrn_measured_fraction_theta_full 0.997
_diffrn_measured_fraction_theta_max 0.997
_diffrn_measurement_device_type 'Bruker SMART CCD area-detector'
_diffrn_measurement_method '\f and \w'
_diffrn_radiation_monochromator graphite
_diffrn_radiation_source 'fine-focus sealed tube'
_diffrn_radiation_type MoK\a
_diffrn_radiation_wavelength 0.71073
_diffrn_reflns_av_R_equivalents 0.0609
_diffrn_reflns_av_sigmaI/netI 0.0779
_diffrn_reflns_limit_h_max 11
_diffrn_reflns_limit_h_min -11
_diffrn_reflns_limit_k_max 12
_diffrn_reflns_limit_k_min -11
_diffrn_reflns_limit_l_max 23
_diffrn_reflns_limit_l_min -26
_diffrn_reflns_number 11780
_diffrn_reflns_theta_full 25.02
_diffrn_reflns_theta_max 25.02
_diffrn_reflns_theta_min 1.84
_exptl_absorpt_coefficient_mu 0.133
_exptl_absorpt_correction_T_max 0.9907
_exptl_absorpt_correction_T_min 0.9486
_exptl_absorpt_correction_type multi-scan
_exptl_absorpt_process_details '(SADABS; Sheldrick, 1996)'
_exptl_crystal_colour colourless
_exptl_crystal_density_diffrn 1.085
_exptl_crystal_density_method 'not measured'
_exptl_crystal_description block
_exptl_crystal_F_000 824
_exptl_crystal_size_max 0.40
_exptl_crystal_size_mid 0.14
_exptl_crystal_size_min 0.07
_refine_diff_density_max 0.165
_refine_diff_density_min -0.209
_refine_ls_abs_structure_details 'Flack (1983), <b>with 1727 Friedel pairs [Please check]</b>'
_refine_ls_abs_structure_Flack -0.01(11)
_refine_ls_extinction_method none
_refine_ls_goodness_of_fit_ref 1.001
_refine_ls_hydrogen_treatment constr
_refine_ls_matrix_type full
_refine_ls_number_parameters 238
_refine_ls_number_reflns 4064
_refine_ls_number_restraints 0
_refine_ls_restrained_S_all 1.001
_refine_ls_R_factor_all 0.0841
_refine_ls_R_factor_gt 0.0438
_refine_ls_shift/su_max 0.001
_refine_ls_shift/su_mean 0.000
_refine_ls_structure_factor_coef Fsqd
_refine_ls_weighting_details 'calc w = 1/[\s^2^(Fo^2^)+(0.0224P)^2^+0.0000P] where P=(Fo^2^+2Fc^2^)/3'
_refine_ls_weighting_scheme calc
_refine_ls_wR_factor_gt 0.0744
_refine_ls_wR_factor_ref 0.0829
_reflns_number_gt 2537
_reflns_number_total 4064
_reflns_threshold_expression I>2\s(I)
_cod_data_source_file vm2032.cif
_cod_data_source_block I
_cod_database_code 2228039
_cod_database_fobs_code 2228039

loop_
_symmetry_equiv_pos_as_xyz
'x, y, z'
'-x+1/2, -y, z+1/2'
'-x, y+1/2, -z+1/2'
'x+1/2, -y+1/2, -z'

loop_
_atom_site_type_symbol
_atom_site_label
_atom_site_fract_x
_atom_site_fract_y
_atom_site_fract_z
_atom_site_U_iso_or_equiv
_atom_site_adp_type
_atom_site_calc_flag
_atom_site_refinement_flags
_atom_site_occupancy
_atom_site_disorder_assembly
_atom_site_disorder_group
N N1 1.06771(19) 0.23385(19) 0.24171(9) 0.0499(6) Uani d . 1 . .
H H1 1.0595 0.3159 0.2405 0.060 Uiso calc R 1 . .
O O1 0.83345(16) 0.21330(17) 0.19514(8) 0.0453(5) Uani d . 1 . .
O O2 0.96301(17) 0.01022(17) 0.22946(8) 0.0536(5) Uani d . 1 . .
P P1 0.93290(8) 0.14723(7) 0.24088(3) 0.0429(2) Uani d . 1 . .
C C1 0.8879(4) 0.4422(3) 0.06456(14) 0.0768(11) Uani d . 1 . .
H H1A 0.9796 0.4183 0.0541 0.092 Uiso calc R 1 . .
C C2 0.8593(3) 0.3933(3) 0.12811(12) 0.0606(9) Uani d . 1 . .
H H2A 0.9217 0.4326 0.1561 0.073 Uiso calc R 1 . .
H H2B 0.7701 0.4193 0.1398 0.073 Uiso calc R 1 . .
C C3 0.8704(3) 0.2485(3) 0.13321(12) 0.0481(8) Uani d . 1 . .
H H3 0.9629 0.2226 0.1256 0.058 Uiso calc R 1 . .
C C4 0.7777(3) 0.1789(3) 0.08865(12) 0.0592(9) Uani d . 1 . .
H H4 0.6861 0.2041 0.0987 0.071 Uiso calc R 1 . .
C C5 0.8062(4) 0.2286(3) 0.02431(12) 0.0774(11) Uani d . 1 . .
H H5A 0.8956 0.2033 0.0125 0.093 Uiso calc R 1 . .
H H5B 0.7439 0.1894 -0.0037 0.093 Uiso calc R 1 . .
C C6 0.7939(4) 0.3748(3) 0.02013(14) 0.0895(12) Uani d . 1 . .
H H6A 0.8147 0.4021 -0.0208 0.107 Uiso calc R 1 . .
H H6B 0.7026 0.3997 0.0288 0.107 Uiso calc R 1 . .
C C7 0.8768(4) 0.5885(3) 0.06108(16) 0.1226(17) Uani d . 1 . .
H H7A 0.7875 0.6141 0.0712 0.184 Uiso calc R 1 . .
H H7B 0.8975 0.6165 0.0208 0.184 Uiso calc R 1 . .
H H7C 0.9384 0.6266 0.0891 0.184 Uiso calc R 1 . .
C C8 0.7848(3) 0.0312(3) 0.09409(14) 0.0688(10) Uani d . 1 . .
H H8 0.7767 0.0105 0.1372 0.083 Uiso calc R 1 . .
C C9 0.6676(4) -0.0338(3) 0.06175(16) 0.0917(12) Uani d . 1 . .
H H9A 0.5853 0.0033 0.0754 0.138 Uiso calc R 1 . .
H H9B 0.6680 -0.1239 0.0708 0.138 Uiso calc R 1 . .
H H9C 0.6762 -0.0217 0.0189 0.138 Uiso calc R 1 . .
C C10 0.9165(3) -0.0253(3) 0.07251(16) 0.0912(12) Uani d . 1 . .
H H10A 0.9257 -0.0113 0.0298 0.137 Uiso calc R 1 . .
H H10B 0.9178 -0.1157 0.0807 0.137 Uiso calc R 1 . .
H H10C 0.9889 0.0154 0.0934 0.137 Uiso calc R 1 . .
C C11 1.2028(2) 0.1796(3) 0.24442(13) 0.0552(8) Uani d . 1 . .
H H11 1.1964 0.0928 0.2611 0.066 Uiso calc R 1 . .
C C12 1.2647(3) 0.1704(4) 0.18205(14) 0.0822(11) Uani d . 1 . .
H H12A 1.2098 0.1157 0.1568 0.099 Uiso calc R 1 . .
H H12B 1.2665 0.2550 0.1638 0.099 Uiso calc R 1 . .
C C13 1.4051(4) 0.1172(5) 0.1840(2) 0.134(2) Uani d . 1 . .
H H13A 1.4426 0.1165 0.1435 0.161 Uiso calc R 1 . .
H H13B 1.4032 0.0297 0.1989 0.161 Uiso calc R 1 . .
C C14 1.4916(4) 0.1989(6) 0.2252(3) 0.150(2) Uani d . 1 . .
H H14A 1.4984 0.2849 0.2088 0.180 Uiso calc R 1 . .
H H14B 1.5807 0.1628 0.2273 0.180 Uiso calc R 1 . .
C C15 1.4315(4) 0.2045(5) 0.2888(2) 0.1302(18) Uani d . 1 . .
H H15A 1.4860 0.2588 0.3144 0.156 Uiso calc R 1 . .
H H15B 1.4300 0.1192 0.3062 0.156 Uiso calc R 1 . .
C C16 1.2890(3) 0.2581(4) 0.28578(16) 0.0877(12) Uani d . 1 . .
H H16A 1.2505 0.2584 0.3260 0.105 Uiso calc R 1 . .
H H16B 1.2918 0.3459 0.2714 0.105 Uiso calc R 1 . .
C C17 0.8400(3) 0.1681(3) 0.30935(12) 0.0452(7) Uani d . 1 . .
C C18 0.8202(3) 0.2870(3) 0.33534(14) 0.0636(9) Uani d . 1 . .
H H18 0.8568 0.3594 0.3172 0.076 Uiso calc R 1 . .
C C19 0.7467(3) 0.3002(3) 0.38791(15) 0.0776(11) Uani d . 1 . .
H H19 0.7345 0.3810 0.4048 0.093 Uiso calc R 1 . .
C C20 0.6920(4) 0.1947(4) 0.41515(14) 0.0763(11) Uani d . 1 . .
H H20 0.6425 0.2038 0.4505 0.092 Uiso calc R 1 . .
C C21 0.7103(4) 0.0758(4) 0.39042(15) 0.0832(11) Uani d . 1 . .
H H21 0.6733 0.0039 0.4088 0.100 Uiso calc R 1 . .
C C22 0.7844(3) 0.0634(3) 0.33780(14) 0.0673(10) Uani d . 1 . .
H H22 0.7969 -0.0176 0.3213 0.081 Uiso calc R 1 . .

loop_
_atom_site_aniso_label
_atom_site_aniso_U_11
_atom_site_aniso_U_22
_atom_site_aniso_U_33
_atom_site_aniso_U_12
_atom_site_aniso_U_13
_atom_site_aniso_U_23
N1 0.0427(11) 0.0383(14) 0.0687(15) 0.0012(12) -0.0004(14) -0.0012(12)
O1 0.0465(11) 0.0518(13) 0.0377(11) 0.0046(10) -0.0014(9) 0.0019(10)
O2 0.0624(12) 0.0374(12) 0.0609(13) 0.0023(10) 0.0017(10) -0.0037(10)
P1 0.0461(4) 0.0365(5) 0.0460(4) 0.0015(4) -0.0010(4) -0.0011(4)
C1 0.115(3) 0.055(2) 0.061(2) 0.002(2) -0.006(2) 0.0105(17)
C2 0.084(2) 0.048(2) 0.050(2) 0.0012(18) -0.0082(17) 0.0013(15)
C3 0.0580(18) 0.047(2) 0.0387(18) 0.0040(16) 0.0001(15) 0.0008(14)
C4 0.075(2) 0.057(2) 0.0455(19) 0.006(2) -0.0092(16) -0.0023(16)
C5 0.115(3) 0.067(3) 0.049(2) 0.002(2) -0.010(2) -0.0007(17)
C6 0.144(3) 0.071(3) 0.053(2) 0.004(3) -0.016(2) 0.0142(19)
C7 0.217(5) 0.060(3) 0.091(3) -0.013(3) -0.030(3) 0.029(2)
C8 0.097(3) 0.058(2) 0.052(2) -0.007(2) -0.012(2) -0.0013(17)
C9 0.113(3) 0.079(3) 0.083(3) -0.023(3) -0.010(2) -0.020(2)
C10 0.106(3) 0.065(3) 0.102(3) 0.017(3) -0.020(3) -0.023(2)
C11 0.0372(15) 0.055(2) 0.074(2) 0.0045(15) -0.0008(17) 0.0021(18)
C12 0.063(2) 0.093(3) 0.091(3) 0.007(2) 0.0164(19) -0.020(2)
C13 0.071(3) 0.160(5) 0.170(5) 0.018(3) 0.031(3) -0.051(4)
C14 0.060(3) 0.183(6) 0.207(6) 0.006(3) 0.011(3) -0.030(5)
C15 0.074(3) 0.155(5) 0.162(5) 0.010(4) -0.045(3) -0.018(4)
C16 0.055(2) 0.114(3) 0.095(3) -0.004(2) -0.0194(19) -0.008(2)
C17 0.0514(17) 0.040(2) 0.0443(17) -0.0032(17) -0.0040(14) 0.0008(15)
C18 0.080(2) 0.050(2) 0.060(2) -0.006(2) 0.0146(18) -0.0004(17)
C19 0.106(3) 0.064(3) 0.063(2) -0.002(2) 0.024(2) -0.013(2)
C20 0.105(3) 0.073(3) 0.051(2) -0.002(3) 0.026(2) 0.005(2)
C21 0.124(3) 0.064(3) 0.061(2) -0.012(3) 0.027(2) 0.010(2)
C22 0.098(3) 0.049(2) 0.055(2) -0.008(2) 0.015(2) -0.0009(16)

loop_
_atom_type_symbol
_atom_type_description
_atom_type_scat_dispersion_real
_atom_type_scat_dispersion_imag
_atom_type_scat_source
C C 0.0033 0.0016 'International Tables Vol C Tables 4.2.6.8 and 6.1.1.4'
H H 0.0000 0.0000 'International Tables Vol C Tables 4.2.6.8 and 6.1.1.4'
O O 0.0106 0.0060 'International Tables Vol C Tables 4.2.6.8 and 6.1.1.4'
N N 0.0061 0.0033 'International Tables Vol C Tables 4.2.6.8 and 6.1.1.4'
P P 0.1023 0.0942 'International Tables Vol C Tables 4.2.6.8 and 6.1.1.4'

loop_
_geom_angle_atom_site_label_1
_geom_angle_atom_site_label_2
_geom_angle_atom_site_label_3
_geom_angle_site_symmetry_1
_geom_angle_site_symmetry_3
_geom_angle
_geom_angle_publ_flag
C11 N1 P1 . . 123.52(17) ?
C11 N1 H1 . . 118.2 ?
P1 N1 H1 . . 118.2 ?
C3 O1 P1 . . 123.26(16) ?
O2 P1 O1 . . 116.15(11) ?
O2 P1 N1 . . 111.64(11) ?
O1 P1 N1 . . 106.81(11) ?
O2 P1 C17 . . 111.54(12) ?
O1 P1 C17 . . 99.19(11) ?
N1 P1 C17 . . 110.81(12) ?
C2 C1 C6 . . 108.8(3) ?
C2 C1 C7 . . 111.5(3) ?
C6 C1 C7 . . 112.4(3) ?
C2 C1 H1A . . 108.0 ?
C6 C1 H1A . . 108.0 ?
C7 C1 H1A . . 108.0 ?
C3 C2 C1 . . 112.8(2) ?
C3 C2 H2A . . 109.0 ?
C1 C2 H2A . . 109.0 ?
C3 C2 H2B . . 109.0 ?
C1 C2 H2B . . 109.0 ?
H2A C2 H2B . . 107.8 ?
O1 C3 C2 . . 107.5(2) ?
O1 C3 C4 . . 109.1(2) ?
C2 C3 C4 . . 112.2(2) ?
O1 C3 H3 . . 109.3 ?
C2 C3 H3 . . 109.3 ?
C4 C3 H3 . . 109.3 ?
C3 C4 C5 . . 108.7(2) ?
C3 C4 C8 . . 113.1(2) ?
C5 C4 C8 . . 113.5(2) ?
C3 C4 H4 . . 107.1 ?
C5 C4 H4 . . 107.1 ?
C8 C4 H4 . . 107.1 ?
C6 C5 C4 . . 112.1(3) ?
C6 C5 H5A . . 109.2 ?
C4 C5 H5A . . 109.2 ?
C6 C5 H5B . . 109.2 ?
C4 C5 H5B . . 109.2 ?
H5A C5 H5B . . 107.9 ?
C1 C6 C5 . . 111.6(3) ?
C1 C6 H6A . . 109.3 ?
C5 C6 H6A . . 109.3 ?
C1 C6 H6B . . 109.3 ?
C5 C6 H6B . . 109.3 ?
H6A C6 H6B . . 108.0 ?
C1 C7 H7A . . 109.5 ?
C1 C7 H7B . . 109.5 ?
H7A C7 H7B . . 109.5 ?
C1 C7 H7C . . 109.5 ?
H7A C7 H7C . . 109.5 ?
H7B C7 H7C . . 109.5 ?
C10 C8 C9 . . 110.3(3) ?
C10 C8 C4 . . 113.7(3) ?
C9 C8 C4 . . 111.6(3) ?
C10 C8 H8 . . 106.9 ?
C9 C8 H8 . . 106.9 ?
C4 C8 H8 . . 106.9 ?
C8 C9 H9A . . 109.5 ?
C8 C9 H9B . . 109.5 ?
H9A C9 H9B . . 109.5 ?
C8 C9 H9C . . 109.5 ?
H9A C9 H9C . . 109.5 ?
H9B C9 H9C . . 109.5 ?
C8 C10 H10A . . 109.5 ?
C8 C10 H10B . . 109.5 ?
H10A C10 H10B . . 109.5 ?
C8 C10 H10C . . 109.5 ?
H10A C10 H10C . . 109.5 ?
H10B C10 H10C . . 109.5 ?
N1 C11 C16 . . 110.2(2) ?
N1 C11 C12 . . 111.4(2) ?
C16 C11 C12 . . 110.7(2) ?
N1 C11 H11 . . 108.2 ?
C16 C11 H11 . . 108.2 ?
C12 C11 H11 . . 108.2 ?
C13 C12 C11 . . 112.2(3) ?
C13 C12 H12A . . 109.2 ?
C11 C12 H12A . . 109.2 ?
C13 C12 H12B . . 109.2 ?
C11 C12 H12B . . 109.2 ?
H12A C12 H12B . . 107.9 ?
C12 C13 C14 . . 110.0(4) ?
C12 C13 H13A . . 109.7 ?
C14 C13 H13A . . 109.7 ?
C12 C13 H13B . . 109.7 ?
C14 C13 H13B . . 109.7 ?
H13A C13 H13B . . 108.2 ?
C13 C14 C15 . . 110.3(4) ?
C13 C14 H14A . . 109.6 ?
C15 C14 H14A . . 109.6 ?
C13 C14 H14B . . 109.6 ?
C15 C14 H14B . . 109.6 ?
H14A C14 H14B . . 108.1 ?
C14 C15 C16 . . 109.9(4) ?
C14 C15 H15A . . 109.7 ?
C16 C15 H15A . . 109.7 ?
C14 C15 H15B . . 109.7 ?
C16 C15 H15B . . 109.7 ?
H15A C15 H15B . . 108.2 ?
C11 C16 C15 . . 111.3(3) ?
C11 C16 H16A . . 109.4 ?
C15 C16 H16A . . 109.4 ?
C11 C16 H16B . . 109.4 ?
C15 C16 H16B . . 109.4 ?
H16A C16 H16B . . 108.0 ?
C22 C17 C18 . . 117.6(3) ?
C22 C17 P1 . . 120.0(2) ?
C18 C17 P1 . . 122.4(2) ?
C17 C18 C19 . . 121.0(3) ?
C17 C18 H18 . . 119.5 ?
C19 C18 H18 . . 119.5 ?
C20 C19 C18 . . 120.2(3) ?
C20 C19 H19 . . 119.9 ?
C18 C19 H19 . . 119.9 ?
C21 C20 C19 . . 120.0(3) ?
C21 C20 H20 . . 120.0 ?
C19 C20 H20 . . 120.0 ?
C20 C21 C22 . . 119.5(3) ?
C20 C21 H21 . . 120.3 ?
C22 C21 H21 . . 120.3 ?
C17 C22 C21 . . 121.7(3) ?
C17 C22 H22 . . 119.1 ?
C21 C22 H22 . . 119.1 ?

loop_
_geom_bond_atom_site_label_1
_geom_bond_atom_site_label_2
_geom_bond_site_symmetry_2
_geom_bond_distance
_geom_bond_publ_flag
N1 C11 . 1.468(3) ?
N1 P1 . 1.625(2) ?
N1 H1 . 0.8600 ?
O1 C3 . 1.465(3) ?
O1 P1 . 1.5779(17) ?
O2 P1 . 1.4823(19) ?
P1 C17 . 1.790(3) ?
C1 C2 . 1.522(4) ?
C1 C6 . 1.532(4) ?
C1 C7 . 1.532(4) ?
C1 H1A . 0.9800 ?
C2 C3 . 1.518(3) ?
C2 H2A . 0.9700 ?
C2 H2B . 0.9700 ?
C3 C4 . 1.537(3) ?
C3 H3 . 0.9800 ?
C4 C5 . 1.540(4) ?
C4 C8 . 1.547(4) ?
C4 H4 . 0.9800 ?
C5 C6 . 1.533(4) ?
C5 H5A . 0.9700 ?
C5 H5B . 0.9700 ?
C6 H6A . 0.9700 ?
C6 H6B . 0.9700 ?
C7 H7A . 0.9600 ?
C7 H7B . 0.9600 ?
C7 H7C . 0.9600 ?
C8 C10 . 1.521(4) ?
C8 C9 . 1.533(4) ?
C8 H8 . 0.9800 ?
C9 H9A . 0.9600 ?
C9 H9B . 0.9600 ?
C9 H9C . 0.9600 ?
C10 H10A . 0.9600 ?
C10 H10B . 0.9600 ?
C10 H10C . 0.9600 ?
C11 C16 . 1.501(4) ?
C11 C12 . 1.515(4) ?
C11 H11 . 0.9800 ?
C12 C13 . 1.513(4) ?
C12 H12A . 0.9700 ?
C12 H12B . 0.9700 ?
C13 C14 . 1.519(6) ?
C13 H13A . 0.9700 ?
C13 H13B . 0.9700 ?
C14 C15 . 1.529(6) ?
C14 H14A . 0.9700 ?
C14 H14B . 0.9700 ?
C15 C16 . 1.534(5) ?
C15 H15A . 0.9700 ?
C15 H15B . 0.9700 ?
C16 H16A . 0.9700 ?
C16 H16B . 0.9700 ?
C17 C22 . 1.378(4) ?
C17 C18 . 1.382(4) ?
C18 C19 . 1.382(4) ?
C18 H18 . 0.9300 ?
C19 C20 . 1.370(4) ?
C19 H19 . 0.9300 ?
C20 C21 . 1.367(4) ?
C20 H20 . 0.9300 ?
C21 C22 . 1.386(4) ?
C21 H21 . 0.9300 ?
C22 H22 . 0.9300 ?

loop_
_geom_hbond_atom_site_label_D
_geom_hbond_atom_site_label_H
_geom_hbond_atom_site_label_A
_geom_hbond_site_symmetry_A
_geom_hbond_distance_DH
_geom_hbond_distance_HA
_geom_hbond_distance_DA
_geom_hbond_angle_DHA
N1 H1 O2 3_755 0.86 2.15 2.969(3) 160

loop_
_geom_torsion_atom_site_label_1
_geom_torsion_atom_site_label_2
_geom_torsion_atom_site_label_3
_geom_torsion_atom_site_label_4
_geom_torsion_site_symmetry_1
_geom_torsion_site_symmetry_2
_geom_torsion_site_symmetry_3
_geom_torsion_site_symmetry_4
_geom_torsion
_geom_torsion_publ_flag
C3 O1 P1 O2 . . . . -73.7(2) ?
C3 O1 P1 N1 . . . . 51.5(2) ?
C3 O1 P1 C17 . . . . 166.7(2) ?
C11 N1 P1 O2 . . . . -12.7(2) ?
C11 N1 P1 O1 . . . . -140.6(2) ?
C11 N1 P1 C17 . . . . 112.3(2) ?
C6 C1 C2 C3 . . . . 55.9(4) ?
C7 C1 C2 C3 . . . . -179.6(3) ?
P1 O1 C3 C2 . . . . -117.1(2) ?
P1 O1 C3 C4 . . . . 121.0(2) ?
C1 C2 C3 O1 . . . . -176.8(2) ?
C1 C2 C3 C4 . . . . -56.9(4) ?
O1 C3 C4 C5 . . . . 173.4(2) ?
C2 C3 C4 C5 . . . . 54.4(3) ?
O1 C3 C4 C8 . . . . -59.6(3) ?
C2 C3 C4 C8 . . . . -178.6(3) ?
C3 C4 C5 C6 . . . . -55.0(4) ?
C8 C4 C5 C6 . . . . 178.2(3) ?
C2 C1 C6 C5 . . . . -55.9(4) ?
C7 C1 C6 C5 . . . . -179.9(3) ?
C4 C5 C6 C1 . . . . 57.6(4) ?
C3 C4 C8 C10 . . . . -69.3(3) ?
C5 C4 C8 C10 . . . . 55.2(4) ?
C3 C4 C8 C9 . . . . 165.2(2) ?
C5 C4 C8 C9 . . . . -70.4(4) ?
P1 N1 C11 C16 . . . . -139.8(2) ?
P1 N1 C11 C12 . . . . 96.9(3) ?
N1 C11 C12 C13 . . . . 178.8(3) ?
C16 C11 C12 C13 . . . . 55.9(4) ?
C11 C12 C13 C14 . . . . -56.8(5) ?
C12 C13 C14 C15 . . . . 57.5(6) ?
C13 C14 C15 C16 . . . . -57.7(6) ?
N1 C11 C16 C15 . . . . -179.2(3) ?
C12 C11 C16 C15 . . . . -55.6(4) ?
C14 C15 C16 C11 . . . . 57.0(5) ?
O2 P1 C17 C22 . . . . -12.2(3) ?
O1 P1 C17 C22 . . . . 110.8(2) ?
N1 P1 C17 C22 . . . . -137.2(2) ?
O2 P1 C17 C18 . . . . 168.3(2) ?
O1 P1 C17 C18 . . . . -68.8(3) ?
N1 P1 C17 C18 . . . . 43.3(3) ?
C22 C17 C18 C19 . . . . -0.2(5) ?
P1 C17 C18 C19 . . . . 179.3(2) ?
C17 C18 C19 C20 . . . . -0.1(5) ?
C18 C19 C20 C21 . . . . 0.2(6) ?
C19 C20 C21 C22 . . . . 0.0(6) ?
C18 C17 C22 C21 . . . . 0.4(4) ?
P1 C17 C22 C21 . . . . -179.2(3) ?
C20 C21 C22 C17 . . . . -0.3(5) ?

loop_
_cod_related_entry_id
_cod_related_entry_database
_cod_related_entry_code
1 ChemSpider 24745792
